data_2004494
loop_
_publ_author_name
'Soumhi, E. H.'
'Jouini, T.'

_publ_contact_author
;
 Professor Tahar Jouini
 Departement de Chimie
 Faculte des Sciences
 Campus Universitaire
 1060 Tunis
 Tunisie
;
_publ_section_title
;
 Hexa(<i>para</i>-ph\'enolammonium) <i>cyclo</i>-Hexaphosphate
 Octahydrate
;
_journal_issue 2
_journal_name_full 'Acta Crystallographica Section C'
_journal_page_first 434
_journal_page_last 436
_journal_paper_doi 10.1107/S0108270195011528
_journal_volume 52
_journal_year 1996
_chemical_formula_moiety '(C6 H8 N1 O1)6,P6 O18,8(H2 O1)'
_chemical_formula_structural '(1,4-HOC6H4NH3)6 P6O18,8H2O'
_chemical_formula_sum 'C36 H64 N6 O32 P6'
_chemical_formula_weight 1278.75
_chemical_name_systematic
;
  Hexa(paraph\'enolammonium) cyclo-Hexaphosphate Octahydrate
;
_space_group_IT_number 14
_symmetry_cell_setting monoclinic
_symmetry_space_group_name_Hall '-P 2yn'
_symmetry_space_group_name_H-M 'P 1 21/n 1'
_audit_creation_method SHELXL
_cell_angle_alpha 90.0
_cell_angle_beta 90.33(2)
_cell_angle_gamma 90.0
_cell_formula_units_Z 2
_cell_length_a 14.130(3)
_cell_length_b 13.071(6)
_cell_length_c 14.831(3)
_cell_measurement_reflns_used 24
_cell_measurement_temperature 293(2)
_cell_measurement_theta_max 14
_cell_measurement_theta_min 12
_cell_volume 2739.1(15)
_computing_cell_refinement CAD4-Express
_computing_data_collection 'CAD4-Express (Duisenberg, 1992; Macicek & Yordanov, 1992)'
_computing_data_reduction 'MolEN (Fair, 1990)'
_computing_molecular_graphics 'ORTEPII (Johnson, 1976)'
_computing_publication_material SHELX93
_computing_structure_refinement 'SHELXL93 (Sheldrick, 1993)'
_computing_structure_solution 'SHELXS86 (Sheldrick, 1985)'
_diffrn_ambient_temperature 293(2)
_diffrn_measurement_device CAD4
_diffrn_measurement_method \w
_diffrn_radiation_monochromator graphite
_diffrn_radiation_source 'fine-focus sealed tube'
_diffrn_radiation_type MoK\a
_diffrn_radiation_wavelength 0.71069
_diffrn_reflns_av_R_equivalents 0.0140
_diffrn_reflns_av_sigmaI/netI 0.0565
_diffrn_reflns_limit_h_max 16
_diffrn_reflns_limit_h_min -16
_diffrn_reflns_limit_k_max 15
_diffrn_reflns_limit_k_min 0
_diffrn_reflns_limit_l_max 17
_diffrn_reflns_limit_l_min 0
_diffrn_reflns_number 5010
_diffrn_reflns_theta_max 24.98
_diffrn_reflns_theta_min 2.52
_diffrn_standards_decay_% 0.42
_diffrn_standards_interval_time 120
_diffrn_standards_number 1
_exptl_absorpt_coefficient_mu 0.297
_exptl_absorpt_correction_type none
_exptl_crystal_colour incolore
_exptl_crystal_density_diffrn 1.550
_exptl_crystal_description parall\'elipip\`ede
_exptl_crystal_F_000 1336
_exptl_crystal_size_max 0.58
_exptl_crystal_size_mid 0.40
_exptl_crystal_size_min 0.14
_refine_diff_density_max 0.310
_refine_diff_density_min -0.376
_refine_ls_extinction_coef 0.0086(6)
_refine_ls_extinction_method 'SHELXL93 (Sheldrick, 1993)'
_refine_ls_goodness_of_fit_all 1.231
_refine_ls_goodness_of_fit_obs 1.006
_refine_ls_hydrogen_treatment refall
_refine_ls_matrix_type full
_refine_ls_number_parameters 490
_refine_ls_number_reflns 4809
_refine_ls_number_restraints 0
_refine_ls_restrained_S_all 1.231
_refine_ls_restrained_S_obs 1.006
_refine_ls_R_factor_all 0.0593
_refine_ls_R_factor_obs 0.0358
_refine_ls_shift/esd_max -0.067
_refine_ls_shift/esd_mean 0.005
_refine_ls_structure_factor_coef Fsqd
_refine_ls_weighting_details 'w = 1/[\s^2^(Fo^2^) + (0.0000P)^2^ + 1.6389P] where P = (Fo^2^+2Fc^2^)/3'
_refine_ls_weighting_scheme calc
_refine_ls_wR_factor_all 0.1114
_refine_ls_wR_factor_obs 0.0808
_reflns_number_observed 3899
_reflns_number_total 4809
_reflns_observed_criterion >2sigma(I)
_cod_data_source_file du1139.cif
_cod_data_source_block hass9
_cod_depositor_comments
;
The following automatic conversions were performed:

'_chemical_melting_point' value 'none' was changed to '?' - the value
is undefined or not given.

Automatic conversion script
Id: cif_fix_values 1715 2011-07-08 13:25:40Z adriana 

The following automatic conversions were performed:

'_refine_ls_weighting_scheme' value 'calc w = 1/[\s^2^(Fo^2^) +
(0.0000P)^2^ + 1.6389P] where P = (Fo^2^+2Fc^2^)/3' was changed to
'calc'. New tag '_refine_ls_weighting_details' was created. The value
of the new tag was set to 'w = 1/[\s^2^(Fo^2^) + (0.0000P)^2^ +
1.6389P] where P = (Fo^2^+2Fc^2^)/3'.

Automatic conversion script
Id: cif_fix_values 3143 2015-03-26 13:38:13Z robertas 
;
_cod_original_cell_volume 2739.0(10)
_cod_original_sg_symbol_H-M 'P 21/n'
_cod_database_code 2004494

loop_
_symmetry_equiv_pos_as_xyz
'x, y, z'
'-x+1/2, y+1/2, -z+1/2'
'-x, -y, -z'
'x-1/2, -y-1/2, z-1/2'

loop_
_atom_site_aniso_label
_atom_site_aniso_U_11
_atom_site_aniso_U_22
_atom_site_aniso_U_33
_atom_site_aniso_U_12
_atom_site_aniso_U_13
_atom_site_aniso_U_23
P1 0.0247(4) 0.0245(4) 0.0262(4) -0.0011(3) -0.0028(3) -0.0016(3)
P2 0.0232(3) 0.0249(4) 0.0248(4) -0.0007(3) -0.0037(3) 0.0016(3)
P3 0.0238(4) 0.0273(4) 0.0230(4) -0.0009(3) -0.0035(3) -0.0044(3)
O11 0.0380(10) 0.0290(10) 0.0480(10) -0.0010(9) -0.0050(10) -0.0085(9)
O21 0.0330(10) 0.0390(10) 0.0270(10) 0.0004(9) -0.0036(8) 0.0032(9)
O12 0.0340(10) 0.0340(10) 0.0320(10) -0.0065(9) 0.0032(9) 0.0043(9)
O22 0.0290(10) 0.0350(10) 0.0370(10) 0.0002(8) -0.0103(9) 0.0047(9)
O13 0.0310(10) 0.0450(10) 0.0320(10) 0.0023(9) -0.0102(9) -0.0112(9)
O23 0.0300(10) 0.0370(10) 0.0390(10) 0.0036(9) 0.0034(9) -0.0078(9)
O(L12) 0.0270(10) 0.0480(10) 0.0250(10) 0.0037(9) -0.0031(8) -0.0056(9)
O(L13) 0.0290(10) 0.0290(10) 0.0250(10) -0.0072(8) -0.0022(8) -0.0049(8)
O(L23) 0.0380(10) 0.0270(10) 0.0260(10) -0.0021(8) -0.0088(8) 0.0027(8)
O(W1) 0.048(2) 0.073(2) 0.045(2) -0.0030(10) 0.0020(10) -0.0030(10)
O(W2) 0.0370(10) 0.060(2) 0.054(2) -0.0040(10) -0.0010(10) 0.0050(10)
O(W3) 0.052(2) 0.055(2) 0.060(2) 0.0080(10) 0.0030(10) -0.0040(10)
O(W4) 0.057(2) 0.050(2) 0.081(2) -0.001(2) -0.002(2) -0.007(2)
O1 0.0500(10) 0.0430(10) 0.0440(10) 0.0110(10) -0.0240(10) -0.0040(10)
N1 0.0290(10) 0.044(2) 0.0280(10) 0.0030(10) -0.0050(10) -0.0010(10)
C11 0.0280(10) 0.035(2) 0.0260(10) 0.0020(10) -0.0040(10) 0.0010(10)
C21 0.039(2) 0.028(2) 0.037(2) -0.0020(10) -0.0100(10) 0.0000(10)
C31 0.039(2) 0.033(2) 0.038(2) 0.0030(10) -0.0040(10) 0.0070(10)
C41 0.033(2) 0.037(2) 0.032(2) 0.0050(10) -0.0090(10) 0.0000(10)
C51 0.059(2) 0.032(2) 0.049(2) 0.006(2) -0.025(2) -0.010(2)
C61 0.054(2) 0.032(2) 0.045(2) 0.0100(10) -0.020(2) 0.0040(10)
O2 0.062(2) 0.033(13) 0.0490(10) -0.0030(10) -0.0220(10) -0.0020(10)
N2 0.0370(10) 0.044(2) 0.0300(10) -0.0070(10) -0.0020(10) -0.0040(10)
C12 0.033(2) 0.040(2) 0.0270(10) -0.0060(10) 0.00110(10) -0.0060(10)
C22 0.044(2) 0.030(2) 0.043(2) 0.0020(10) -0.0110(10) -0.0040(10)
C32 0.047(2) 0.032(2) 0.049(2) -0.0040(10) -0.012(2) -0.0070(10)
C42 0.037(2) 0.033(2) 0.035(2) -0.0010(10) -0.0050(10) 0.0010(10)
C52 0.057(2) 0.030(2) 0.046(2) -0.0050(10) -0.012(2) 0.0020(10)
C62 0.049(2) 0.037(2) 0.045(2) -0.0130(10) -0.007(2) -0.0070(10)
O3 0.0500(10) 0.0390(10) 0.061(2) -0.0040(10) -0.0260(10) -0.0020(10)
N3 0.0330(10) 0.0370(10) 0.0310(10) -0.0010(10) -0.0010(10) -0.0040(10)
C13 0.0280(10) 0.035(2) 0.0260(10) -0.0010(10) 0.0000(10) -0.0060(10)
C23 0.042(2) 0.026(2) 0.055(2) 0.0040(10) -0.006(2) -0.0060(10)
C33 0.039(2) 0.030(2) 0.054(2) -0.0050(10) -0.0120(10) -0.0120(10)
C43 0.0300(10) 0.038(2) 0.037(2) -0.0040(10) -0.0020(10) -0.0020(10)
C53 0.051(2) 0.030(2) 0.042(2) 0.0030(10) -0.0110(10) -0.0020(10)
C63 0.045(2) 0.028(2) 0.041(2) -0.0020(10) -0.0080(10) -0.0060(10)

loop_
_atom_site_label
_atom_site_occupancy
_atom_site_fract_x
_atom_site_fract_y
_atom_site_fract_z
_atom_site_U_iso_or_equiv
_atom_site_thermal_displace_type
_atom_site_calc_flag
_atom_site_type_symbol
P1 1 .49849(5) .19528(5) .48391(5) .0252(2) Uani d P
P2 1 .32166(5) -.09765(5) .57054(5) .0243(2) Uani d P
P3 1 .42172(5) .08730(5) .63674(5) .0247(2) Uani d P
O11 1 .49070(10) .2891(2) .53900(10) .0385(5) Uani d O
O21 1 .46880(10) .1962(2) .38790(10) .0335(5) Uani d O
O12 1 .27790(10) -0.17720(10) .62830(10) .0335(5) Uani d O
O22 1 .26000(10) -.0331(2) .51300(10) .0340(5) Uani d O
O13 1 .51290(10) .0878(2) .68550(10) .0362(5) Uani d O
O23 1 .34470(10) .1541(2) .66930(10) .0351(5) Uani d O
O(L12) 1 .60420(10) .1513(2) .49490(10) .0332(5) Uani d O
O(L13) 1 .43790(10) .10580(10) .53050(10) .0278(4) Uani d O
O(L23) 1 .38670(10) -.02930(10) .63420(10) .0306(5) Uani d O
O(W1) 1 .4004(2) .5255(2) .6344(2) .0555(7) Uani d O
O(W2) 1 .1537(2) .1340(2) .7103(2) .0502(6) Uani d O
O(W3) 1 .3041(2) -.0424(3) .8326(2) .0558(7) Uani d O
O(W4) 1 .2850(3) .3442(2) .5396(2) .0630(8) Uani d O
O1 1 .0781(2) .0377(2) .0703(2) .0456(6) Uani d O
N1 1 .3411(2) .0345(2) .3520(2) .0336(6) Uani d N
C11 1 .2720(2) .0371(2) .2777(2) .0295(6) Uani d C
C21 1 .2397(2) .1298(2) .2464(2) .0348(7) Uani d C
C31 1 .1748(2) .1314(2) .1763(2) .0366(7) Uani d C
C41 1 .1424(2) .0406(2) .1398(2) .0340(7) Uani d C
C51 1 .1745(3) -.0521(3) .1732(2) .0468(9) Uani d C
C61 1 .2400(2) -.0538(3) .2430(2) .0436(8) Uani d C
O2 1 .2148(2) .6445(2) .5557(2) .0482(6) Uani d O
N2 1 -.0565(2) .6819(2) .2809(2) .0369(6) Uani d N
C12 1 .0165(2) .6736(2) .3515(2) .0337(7) Uani d C
C22 1 .0574(2) .7602(2) .3865(2) .0390(7) Uani d C
C32 1 .1244(2) .7525(2) .4548(2) .0424(8) Uani d C
C42 1 .1501(2) .6576(2) .4872(2) .0351(7) Uani d C
C52 1 .1095(3) .5705(3) .4506(2) .0440(8) Uani d C
C62 1 .0435(2) .5784(3) .3825(2) .0435(8) Uani d C
O3 1 .6861(2) .3408(2) .9943(2) .0501(6) Uani d O
N3 1 .3766(2) .3425(2) .7574(2) .0340(6) Uani d N
C13 1 .4585(2) .3425(2) .8193(2) .0296(6) Uani d C
C23 1 .4877(2) .4333(2) .8576(2) .0408(8) Uani d C
C33 1 .5639(2) .4340(2) .9165(2) .0412(8) Uani d C
C43 1 .6097(2) .3444(2) .9375(2) .0348(7) Uani d C
C53 1 .5788(2) .2530(3) .8998(2) .0411(8) Uani d C
C63 1 .5030(2) .2523(2) .8408(2) .0379(7) Uani d C
H(O1) 1 .058(3) .100(3) .061(3) .060(10) Uiso d H
H(O2) 1 .227(3) .702(3) .574(3) .060(10) Uiso d H
H(O3) 1 .703(3) .400(4) 1.005(3) .080(10) Uiso d H
H1W1 1 .459(3) .517(3) .615(3) .080(10) Uiso d H
H2W1 1 .373(4) .543(4) .594(4) .11(2) Uiso d H
H1W2 1 .210(3) .142(4) .699(3) .08(2) Uiso d H
H2W2 1 .146(3) .105(4) .763(4) .09(2) Uiso d H
H1W3 1 .277(3) -.079(4) .882(4) .10(2) Uiso d H
H2W3 1 .309(4) .019(5) .854(4) .11(2) Uiso d H
H1W4 1 .257(4) .297(4) .535(4) .09(2) Uiso d H
H2W4 1 .344(4) .334(4) .540(4) .12(2) Uiso d H
H1N1 1 .388(2) -.006(3) .337(2) .040(9) Uiso d H
H2N1 1 .309(2) .014(3) .405(2) .045(9) Uiso d H
H3N1 1 .369(3) .101(3) .362(2) .060(10) Uiso d H
H1N2 1 -.030(2) .679(3) .223(3) .050(10) Uiso d H
H2N2 1 -.089(3) .740(3) .285(2) .050(10) Uiso d H
H3N2 1 -.099(3) .626(3) .290(3) .080(10) Uiso d H
H1N3 1 .318(3) .347(3) .793(3) .060(10) Uiso d H
H2N3 1 .381(2) .394(3) .719(2) .040(10) Uiso d H
H3N3 1 .375(2) .28(3) .724(2) .060(10) Uiso d H
H(C21) 1 .264(2) .193(3) .269(2) .050(10) Uiso d H
H(C31) 1 .151(2) .194(3) .153(2) .045(9) Uiso d H
H(C51) 1 .154(3) -0.108(3) .145(3) .060(10) Uiso d H
H(C61) 1 .261(2) -0.119(3) .267(2) .060(10) Uiso d H
H(C22) 1 .036(2) .824(2) .367(2) .04(8) Uiso d H
H(C32) 1 .154(2) .815(3) .476(2) .050(10) Uiso d H
H(C52) 1 .131(2) .508(3) .470(2) .050(10) Uiso d H
H(C62) 1 .013(2) .517(3) .356(2) .041(9) Uiso d H
H(C23) 1 .457(2) .494(3) .845(2) .046(9) Uiso d H
H(C33) 1 .583(2) .495(3) .940(2) .045(9) Uiso d H
H(C53) 1 .610(3) .197(3) .918(3) .070(10) Uiso d H
H(C63) 1 .484(2) .186(2) .815(2) .038(8) Uiso d H

loop_
_atom_type_symbol
_atom_type_description
_atom_type_scat_dispersion_real
_atom_type_scat_dispersion_imag
_atom_type_scat_source
P P 0.1023 0.0942 'International Tables Vol C Tables 4.2.6.8 and 6.1.1.4'
O O 0.0106 0.0060 'International Tables Vol C Tables 4.2.6.8 and 6.1.1.4'
N N 0.0061 0.0033 'International Tables Vol C Tables 4.2.6.8 and 6.1.1.4'
C C 0.0033 0.0016 'International Tables Vol C Tables 4.2.6.8 and 6.1.1.4'
H H 0.0000 0.0000 'International Tables Vol C Tables 4.2.6.8 and 6.1.1.4'

loop_
_geom_angle_atom_site_label_1
_geom_angle_atom_site_label_2
_geom_angle_atom_site_label_3
_geom_angle_site_symmetry_1
_geom_angle_site_symmetry_3
_geom_angle
_geom_angle_publ_flag
O11 P1 O21 . . 120.10(10) y
O11 P1 O(L13) . . 108.90(10) y
O21 P1 O(L13) . . 105.70(10) y
O11 P1 O(L12) . . 108.20(10) y
O21 P1 O(L12) . . 111.00(10) y
O(L13) P1 O(L12) . . 101.10(10) y
O22 P2 O12 . . 119.10(10) y
O22 P2 O(L23) . . 111.00(10) y
O12 P2 O(L23) . . 107.00(10) y
O22 P2 O(L12) . 3_656 106.60(10) y
O12 P2 O(L12) . 3_656 108.70(10) y
O(L23) P2 O(L12) . 3_656 103.30(10) y
O13 P3 O23 . . 118.70(10) y
O13 P3 O(L23) . . 106.50(10) y
O23 P3 O(L23) . . 109.90(10) y
O13 P3 O(L13) . . 110.50(10) y
O23 P3 O(L13) . . 109.80(10) y
O(L23) P3 O(L13) . . 99.60(10) y
P2 O(L12) P1 3_656 . 135.10(10) y
P1 O(L13) P3 . . 127.50(10) y
P2 O(L23) P3 . . 136.50(10) y
P3 P1 P2 . 3_656 109.30(4) y
P3 P2 P1 . 3_656 91.91(3) y
P1 P3 P2 . . 108.62(3) y
H1W1 O(W1) H2W1 . . 106.(5) n
H1W2 O(W2) H2W2 . . 111.(5) n
H1W3 O(W3) H2W3 . . 102.(5) n
H1W4 O(W4) H2W4 . . 114.(6) n
C41 O1 H(O1) . . 108.(3) n
C11 N1 H1N1 . . 109.(2) n
C11 N1 H2N1 . . 108.(2) n
H1N1 N1 H2N1 . . 114.(3) n
C11 N1 H3N1 . . 112.(2) n
H1N1 N1 H3N1 . . 105.(3) n
H2N1 N1 H3N1 . . 109.(3) n
C61 C11 C21 . . 122.0(3) y
C61 C11 N1 . . 118.5(3) y
C21 C11 N1 . . 119.5(3) y
C11 C21 C31 . . 119.0(3) y
C11 C21 H(C21) . . 122.(2) n
C31 C21 H(C21) . . 119.(2) n
C41 C31 C21 . . 119.9(3) y
C41 C31 H(C31) . . 119.(2) n
C21 C31 H(C31) . . 122.(2) n
O1 C41 C31 . . 122.3(3) y
O1 C41 C51 . . 117.4(3) y
C31 C41 C51 . . 120.3(3) y
C41 C51 C61 . . 119.9(3) y
C41 C51 H(C51) . . 116.(3) n
C61 C51 H(C51) . . 124.(3) n
C11 C61 C51 . . 118.9(3) y
C11 C61 H(C61) . . 122.(2) n
C51 C61 H(C61) . . 120.(2) n
C42 O2 H(O2) . . 106.(3) n
C12 N2 H1N2 . . 111.(2) n
C12 N2 H2N2 . . 112.(2) n
H1N2 N2 H2N2 . . 108.(3) n
C12 N2 H3N2 . . 106.(3) n
H1N2 N2 H3N2 . . 111.(3) n
H2N2 N2 H3N2 . . 109.(3) n
C22 C12 C62 . . 120.2(3) y
C22 C12 N2 . . 120.0(3) y
C62 C12 N2 . . 119.7(3) y
C12 C22 C32 . . 120.1(3) y
C12 C22 H(C22) . . 119.(2) n
C32 C22 H(C22) . . 121.(2) n
C42 C32 C22 . . 119.9(3) y
C42 C32 H(C32) . . 122.(2) n
C22 C32 H(C32) . . 118.(2) n
O2 C42 C32 . . 122.9(3) y
O2 C42 C52 . . 117.4(3) y
C32 C42 C52 . . 119.7(3) y
C62 C52 C42 . . 120.3(3) y
C62 C52 H(C52) . . 121.(2) n
C42 C52 H(C52) . . 119.(2) n
C52 C62 C12 . . 119.8(3) y
C52 C62 H(C62) . . 121.5(19) n
C12 C62 H(C62) . . 118.6(19) n
C43 O3 H(O3) . . 109.(3) n
C13 N3 H1N3 . . 109.(2) n
C13 N3 H2N3 . . 110.(2) n
H1N3 N3 H2N3 . . 111.(3) n
C13 N3 H3N3 . . 111.(2) n
H1N3 N3 H3N3 . . 108.(3) n
H2N3 N3 H3N3 . . 107.(3) n
C63 C13 C23 . . 120.5(3) y
C63 C13 N3 . . 120.1(3) y
C23 C13 N3 . . 119.3(3) y
C13 C23 C33 . . 119.8(3) y
C13 C23 H(C23) . . 122.(2) n
C33 C23 H(C23) . . 119.(2) n
C43 C33 C23 . . 120.1(3) y
C43 C33 H(C33) . . 121.(2) n
C23 C33 H(C33) . . 119.(2) n
O3 C43 C33 . . 122.6(3) y
O3 C43 C53 . . 117.7(3) y
C33 C43 C53 . . 119.7(3) y
C63 C53 C43 . . 120.2(3) y
C63 C53 H(C53) . . 124.(3) n
C43 C53 H(C53) . . 115.(3) n
C13 C63 C53 . . 119.7(3) y
C13 C63 H(C63) . . 122.9(18) n
C53 C63 H(C63) . . 117.4(18) n

loop_
_geom_bond_atom_site_label_1
_geom_bond_atom_site_label_2
_geom_bond_site_symmetry_2
_geom_bond_distance
_geom_bond_publ_flag
P1 O11 . 1.478(2) y
P1 O21 . 1.482(2) y
P1 O(L13) . 1.607(2) y
P1 O(L12) . 1.608(2) y
P2 O22 . 1.480(2) y
P2 O12 . 1.484(2) y
P2 O(L23) . 1.589(2) y
P2 O(L12) 3_656 1.594(2) y
P3 O13 . 1.474(2) y
P3 O23 . 1.478(2) y
P3 O(L23) . 1.603(2) y
P3 O(L13) . 1.612(2) y
O(L12) P2 3_656 1.594(2) n
P1 P3 . 2.8870(10) y
P1 P2 3_656 2.9600(10) y
P2 P3 . 2.9650(10) y
O(W1) H1W1 . 0.89(5) n
O(W1) H2W1 . 0.75(6) n
O(W2) H1W2 . 0.82(5) n
O(W2) H2W2 . 0.87(5) n
O(W3) H1W3 . 0.96(5) n
O(W3) H2W3 . 0.87(6) n
O(W4) H1W4 . 0.74(5) n
O(W4) H2W4 . 0.85(6) n
O1 C41 . 1.370(3) y
O1 H(O1) . 0.87(4) n
N1 C11 . 1.469(4) y
N1 H1N1 . 0.88(4) n
N1 H2N1 . 0.95(4) n
N1 H3N1 . 0.96(4) n
C11 C61 . 1.370(4) y
C11 C21 . 1.374(4) y
C21 C31 . 1.383(4) y
C21 H(C21) . 0.96(4) n
C31 C41 . 1.382(4) y
C31 H(C31) . 0.95(3) n
C41 C51 . 1.384(4) y
C51 C61 . 1.385(4) y
C51 H(C51) . 0.89(4) n
C61 H(C61) . 0.97(4) n
O2 C42 . 1.374(4) y
O2 H(O2) . 0.81(4) n
N2 C12 . 1.470(4) y
N2 H1N2 . 0.94(4) n
N2 H2N2 . 0.89(4) n
N2 H3N2 . 0.96(5) n
C12 C22 . 1.372(4) y
C12 C62 . 1.380(5) y
C22 C32 . 1.385(4) y
C22 H(C22) . 0.93(3) n
C32 C42 . 1.379(4) y
C32 H(C32) . 0.97(4) n
C42 C52 . 1.384(4) y
C52 C62 . 1.375(5) y
C52 H(C52) . 0.92(4) n
C62 H(C62) . 0.99(3) n
O3 C43 . 1.367(4) y
O3 H(O3) . 0.82(5) n
N3 C13 . 1.472(4) y
N3 H1N3 . 0.99(4) n
N3 H2N3 . 0.89(4) n
N3 H3N3 . 0.93(4) n
C13 C63 . 1.373(4) y
C13 C23 . 1.378(4) y
C23 C33 . 1.383(4) y
C23 H(C23) . 0.93(4) n
C33 C43 . 1.373(4) y
C33 H(C33) . 0.92(4) n
C43 C53 . 1.388(4) y
C53 C63 . 1.379(4) y
C53 H(C53) . 0.90(4) n
C63 H(C63) . 0.98(3) n
